data_2013895
loop_
_publ_author_name
'Xiao, Hong-Ping'
'Hu, Mao-Lin'
'Shi, Qian'
'Li, Xin-Hua'

_publ_section_title
<i>catena</i>-Poly[bis[aqua(2,2-bipyridine-\k^2^<i>N</i>,<i>N</i>')cobalt(II)]-\m-1,2,4,5-benzenetetracarboxylato-\k^4^<i>O</i>^1^:<i>O</i>^2^:<i>O</i>^3^:<i>O</i>^4^]
_journal_issue 1
_journal_name_full 'Acta Crystallographica Section C'
_journal_page_first m16
_journal_page_last m17
_journal_paper_doi 10.1107/S0108270103027070
_journal_volume 60
_journal_year 2004
_chemical_formula_iupac '[Co2 (C10 H2 O8) (C10 H8 N2)2 (H2 O)2]'
_chemical_formula_moiety 'C30 H22 Co2 N4 O10'
_chemical_formula_sum 'C30 H22 Co2 N4 O10'
_chemical_formula_weight 716.38
_chemical_name_systematic
;
catena-Poly[bis[aqua(2,2-bipyridine-\k^2^N,N')cobalt(II)]-\m-1,2,4,5-
benzenetetracarboxylato-\k^4^O^1^:O^2^:O^3^:O^4^]
;
_space_group_IT_number 2
_symmetry_cell_setting triclinic
_symmetry_space_group_name_Hall '-P 1'
_symmetry_space_group_name_H-M 'P -1'
_atom_sites_solution_hydrogens geom
_atom_sites_solution_primary direct
_atom_sites_solution_secondary difmap
_audit_creation_method SHELXL97
_cell_angle_alpha 80.441(2)
_cell_angle_beta 72.913(2)
_cell_angle_gamma 77.096(2)
_cell_formula_units_Z 1
_cell_length_a 7.5859(8)
_cell_length_b 8.9838(10)
_cell_length_c 10.6729(11)
_cell_measurement_reflns_used 534
_cell_measurement_temperature 273(2)
_cell_measurement_theta_max 22.98
_cell_measurement_theta_min 2.37
_cell_volume 673.75(12)
_computing_cell_refinement SMART
_computing_data_collection 'SMART (Bruker, 2000)'
_computing_data_reduction 'SAINT (Bruker, 2000)'
_computing_molecular_graphics SHELXTL
_computing_publication_material SHELXTL
_computing_structure_refinement SHELXTL
_computing_structure_solution 'SHELXTL (Bruker, 2000)'
_diffrn_ambient_temperature 273(2)
_diffrn_measured_fraction_theta_full 0.992
_diffrn_measured_fraction_theta_max 0.992
_diffrn_measurement_device_type 'Bruker SMART CCD area-detector'
_diffrn_measurement_method '\f and \w'
_diffrn_radiation_monochromator graphite
_diffrn_radiation_source 'fine-focus sealed tube'
_diffrn_radiation_type MoK\a
_diffrn_radiation_wavelength 0.71073
_diffrn_reflns_av_R_equivalents 0.015
_diffrn_reflns_av_sigmaI/netI 0.023
_diffrn_reflns_limit_h_max 9
_diffrn_reflns_limit_h_min -9
_diffrn_reflns_limit_k_max 10
_diffrn_reflns_limit_k_min -10
_diffrn_reflns_limit_l_max 12
_diffrn_reflns_limit_l_min -12
_diffrn_reflns_number 4962
_diffrn_reflns_theta_full 25.20
_diffrn_reflns_theta_max 25.20
_diffrn_reflns_theta_min 2.34
_diffrn_standards_decay_% 0
_diffrn_standards_interval_time 0
_diffrn_standards_number 0
_exptl_absorpt_coefficient_mu 1.303
_exptl_absorpt_correction_T_max 0.855
_exptl_absorpt_correction_T_min 0.727
_exptl_absorpt_correction_type multi-scan
_exptl_absorpt_process_details '(SADABS; Bruker, 2000)'
_exptl_crystal_colour red
_exptl_crystal_density_diffrn 1.766
_exptl_crystal_density_meas ?
_exptl_crystal_density_method 'not measured'
_exptl_crystal_description prism
_exptl_crystal_F_000 364
_exptl_crystal_size_max 0.31
_exptl_crystal_size_mid 0.21
_exptl_crystal_size_min 0.12
_refine_diff_density_max 0.31
_refine_diff_density_min -0.22
_refine_ls_extinction_coef 0.00(2)
_refine_ls_extinction_expression Fc^*^=kFc[1+0.001xFc^2^\l^3^/sin(2\q)]^-1/4^
_refine_ls_extinction_method 'SHELXTL (Bruker, 2000)'
_refine_ls_goodness_of_fit_ref 1.076
_refine_ls_hydrogen_treatment mixed
_refine_ls_matrix_type full
_refine_ls_number_parameters 217
_refine_ls_number_reflns 2406
_refine_ls_number_restraints 3
_refine_ls_restrained_S_all 1.076
_refine_ls_R_factor_all 0.029
_refine_ls_R_factor_gt 0.027
_refine_ls_shift/su_max 0.023
_refine_ls_shift/su_mean 0.007
_refine_ls_structure_factor_coef Fsqd
_refine_ls_weighting_details 'calc w = 1/[\s^2^(Fo^2^)+(0.0362P)^2^+0.3213P] where P=(Fo^2^+2Fc^2^)/3'
_refine_ls_weighting_scheme calc
_refine_ls_wR_factor_gt 0.071
_refine_ls_wR_factor_ref 0.071
_reflns_number_gt 2273
_reflns_number_total 2406
_reflns_threshold_expression I>2\s(I)
_cod_data_source_file ta1428.cif
_cod_data_source_block I
_cod_depositor_comments
;
The following automatic conversions were performed:

'_exptl_crystal_density_meas' value 'not measured' was changed to '?'
- the value is perceived as not measured.

Automatic conversion script
Id: cif_fix_values 3008 2015-01-20 13:52:24Z robertas 
;
_cod_database_code 2013895
_cod_database_fobs_code 2013895

loop_
_symmetry_equiv_pos_as_xyz
'x, y, z'
'-x, -y, -z'

loop_
_atom_site_label
_atom_site_fract_x
_atom_site_fract_y
_atom_site_fract_z
_atom_site_U_iso_or_equiv
_atom_site_adp_type
_atom_site_calc_flag
_atom_site_refinement_flags
_atom_site_occupancy
_atom_site_disorder_assembly
_atom_site_disorder_group
_atom_site_type_symbol
Co 0.83036(3) 0.35696(3) 0.22259(2) 0.02608(12) Uani d . 1 . . Co
O1 0.7289(2) 0.19179(17) 0.16733(15) 0.0369(4) Uani d . 1 . . O
O2 0.4511(2) 0.3372(2) 0.1647(2) 0.0630(6) Uani d . 1 . . O
O3 0.1030(2) 0.14802(19) 0.26572(15) 0.0472(4) Uani d . 1 . . O
O4 0.0919(2) 0.31488(17) 0.09364(15) 0.0364(4) Uani d . 1 . . O
O5 0.7081(2) 0.52355(19) 0.10190(18) 0.0442(4) Uani d D 1 . . O
N1 0.8709(2) 0.5479(2) 0.30335(17) 0.0307(4) Uani d . 1 . . N
N2 0.7186(2) 0.31094(18) 0.42295(16) 0.0270(4) Uani d . 1 . . N
C1 0.6565(3) 0.1807(2) 0.4767(2) 0.0350(5) Uani d . 1 . . C
H1 0.6572 0.1110 0.4211 0.042 Uiso calc R 1 . . H
C2 0.5914(3) 0.1450(3) 0.6109(2) 0.0411(5) Uani d . 1 . . C
H2 0.5528 0.0519 0.6454 0.049 Uiso calc R 1 . . H
C3 0.5852(3) 0.2508(3) 0.6922(2) 0.0422(6) Uani d . 1 . . C
H3 0.5386 0.2313 0.7830 0.051 Uiso calc R 1 . . H
C4 0.6483(3) 0.3856(3) 0.6385(2) 0.0365(5) Uani d . 1 . . C
H4 0.6438 0.4583 0.6926 0.044 Uiso calc R 1 . . H
C5 0.7187(3) 0.4121(2) 0.50289(19) 0.0276(4) Uani d . 1 . . C
C6 0.8006(3) 0.5484(2) 0.4349(2) 0.0282(4) Uani d . 1 . . C
C7 0.8073(3) 0.6683(3) 0.4998(2) 0.0364(5) Uani d . 1 . . C
H7 0.7605 0.6656 0.5909 0.044 Uiso calc R 1 . . H
C8 0.8839(3) 0.7907(3) 0.4273(3) 0.0421(6) Uani d . 1 . . C
H8 0.8923 0.8708 0.4692 0.051 Uiso calc R 1 . . H
C9 0.9481(4) 0.7942(3) 0.2924(3) 0.0464(6) Uani d . 1 . . C
H9 0.9950 0.8785 0.2416 0.056 Uiso calc R 1 . . H
C10 0.9416(3) 0.6699(3) 0.2338(2) 0.0415(5) Uani d . 1 . . C
H10 0.9880 0.6711 0.1428 0.050 Uiso calc R 1 . . H
C11 0.5715(3) 0.2196(2) 0.14186(19) 0.0292(4) Uani d . 1 . . C
C12 0.5312(3) 0.1026(2) 0.07308(17) 0.0221(4) Uani d . 1 . . C
C13 0.3478(3) 0.1008(2) 0.07097(17) 0.0217(4) Uani d . 1 . . C
C14 0.3203(3) -0.0012(2) -0.00293(18) 0.0233(4) Uani d . 1 . . C
H14 0.1990 -0.0016 -0.0056 0.028 Uiso calc R 1 . . H
C15 0.1734(3) 0.1956(2) 0.15196(19) 0.0268(4) Uani d . 1 . . C
H12 0.775(3) 0.573(3) 0.0368(18) 0.049(8) Uiso d D 1 . . H
H13 0.618(3) 0.493(3) 0.087(2) 0.062(9) Uiso d D 1 . . H

loop_
_atom_site_aniso_label
_atom_site_aniso_U_11
_atom_site_aniso_U_22
_atom_site_aniso_U_33
_atom_site_aniso_U_12
_atom_site_aniso_U_13
_atom_site_aniso_U_23
Co 0.02650(17) 0.02814(18) 0.02342(17) -0.00710(11) -0.00116(11) -0.00953(11)
O1 0.0416(9) 0.0344(8) 0.0462(9) -0.0110(7) -0.0230(7) -0.0101(7)
O2 0.0294(9) 0.0561(11) 0.1128(17) -0.0016(8) -0.0097(10) -0.0605(12)
O3 0.0474(10) 0.0476(10) 0.0321(9) -0.0049(8) 0.0110(7) -0.0090(7)
O4 0.0276(7) 0.0335(8) 0.0421(9) 0.0040(6) -0.0050(6) -0.0086(7)
O5 0.0396(9) 0.0411(9) 0.0571(11) -0.0138(7) -0.0223(8) 0.0068(8)
N1 0.0315(9) 0.0312(9) 0.0301(9) -0.0074(7) -0.0053(7) -0.0086(7)
N2 0.0255(8) 0.0264(9) 0.0279(8) -0.0008(7) -0.0064(7) -0.0063(7)
C1 0.0375(12) 0.0311(11) 0.0361(12) -0.0055(9) -0.0093(9) -0.0049(9)
C2 0.0425(13) 0.0355(12) 0.0401(13) -0.0065(10) -0.0081(10) 0.0038(10)
C3 0.0419(13) 0.0482(14) 0.0270(11) 0.0003(10) -0.0043(9) 0.0013(10)
C4 0.0392(12) 0.0396(12) 0.0283(11) 0.0042(9) -0.0096(9) -0.0116(9)
C5 0.0235(10) 0.0299(10) 0.0269(10) 0.0050(8) -0.0075(8) -0.0085(8)
C6 0.0241(9) 0.0299(10) 0.0314(11) 0.0025(8) -0.0107(8) -0.0101(8)
C7 0.0336(11) 0.0371(12) 0.0417(12) 0.0038(9) -0.0152(9) -0.0180(10)
C8 0.0410(13) 0.0329(12) 0.0604(16) -0.0008(10) -0.0221(11) -0.0192(11)
C9 0.0461(14) 0.0351(13) 0.0634(16) -0.0157(10) -0.0185(12) -0.0025(11)
C10 0.0464(13) 0.0418(13) 0.0387(12) -0.0164(10) -0.0078(10) -0.0059(10)
C11 0.0274(10) 0.0332(11) 0.0287(10) -0.0099(8) -0.0016(8) -0.0124(8)
C12 0.0242(9) 0.0235(9) 0.0195(9) -0.0060(7) -0.0046(7) -0.0051(7)
C13 0.0224(9) 0.0218(9) 0.0197(9) -0.0039(7) -0.0030(7) -0.0042(7)
C14 0.0196(9) 0.0274(10) 0.0242(9) -0.0062(7) -0.0050(7) -0.0052(8)
C15 0.0220(9) 0.0265(10) 0.0340(11) -0.0071(8) -0.0032(8) -0.0133(8)

loop_
_atom_type_symbol
_atom_type_description
_atom_type_scat_dispersion_real
_atom_type_scat_dispersion_imag
_atom_type_scat_source
C C 0.0033 0.0016 'International Tables Vol C Tables 4.2.6.8 and 6.1.1.4'
H H 0.0000 0.0000 'International Tables Vol C Tables 4.2.6.8 and 6.1.1.4'
N N 0.0061 0.0033 'International Tables Vol C Tables 4.2.6.8 and 6.1.1.4'
O O 0.0106 0.0060 'International Tables Vol C Tables 4.2.6.8 and 6.1.1.4'
Co Co 0.3494 0.9721 'International Tables Vol C Tables 4.2.6.8 and 6.1.1.4'

loop_
_geom_angle_atom_site_label_1
_geom_angle_atom_site_label_2
_geom_angle_atom_site_label_3
_geom_angle_site_symmetry_1
_geom_angle_site_symmetry_3
_geom_angle
O5 Co O4 . 1_655 97.22(7)
O5 Co O1 . . 91.01(6)
O4 Co O1 1_655 . 95.50(6)
O5 Co N2 . . 125.01(7)
O4 Co N2 1_655 . 135.72(6)
O1 Co N2 . . 96.32(7)
O5 Co N1 . . 84.62(7)
O4 Co N1 1_655 . 97.24(6)
O1 Co N1 . . 166.95(7)
N2 Co N1 . . 76.39(6)
C11 O1 Co . . 121.96(13)
C15 O4 Co . 1_455 102.50(12)
Co O5 H12 . . 121.0(17)
Co O5 H13 . . 109.3(18)
H12 O5 H13 . . 115.9(16)
C10 N1 C6 . . 118.42(18)
C10 N1 Co . . 125.98(15)
C6 N1 Co . . 115.25(14)
C1 N2 C5 . . 118.83(18)
C1 N2 Co . . 122.50(14)
C5 N2 Co . . 118.55(13)
N2 C1 C2 . . 123.0(2)
N2 C1 H1 . . 118.5
C2 C1 H1 . . 118.5
C3 C2 C1 . . 118.2(2)
C3 C2 H2 . . 120.9
C1 C2 H2 . . 120.9
C2 C3 C4 . . 119.6(2)
C2 C3 H3 . . 120.2
C4 C3 H3 . . 120.2
C3 C4 C5 . . 119.4(2)
C3 C4 H4 . . 120.3
C5 C4 H4 . . 120.3
N2 C5 C4 . . 121.0(2)
N2 C5 C6 . . 114.92(17)
C4 C5 C6 . . 124.13(19)
N1 C6 C7 . . 121.7(2)
N1 C6 C5 . . 114.76(17)
C7 C6 C5 . . 123.55(19)
C8 C7 C6 . . 119.0(2)
C8 C7 H7 . . 120.5
C6 C7 H7 . . 120.5
C7 C8 C9 . . 119.6(2)
C7 C8 H8 . . 120.2
C9 C8 H8 . . 120.2
C8 C9 C10 . . 118.7(2)
C8 C9 H9 . . 120.6
C10 C9 H9 . . 120.6
N1 C10 C9 . . 122.5(2)
N1 C10 H10 . . 118.8
C9 C10 H10 . . 118.8
O2 C11 O1 . . 125.37(19)
O2 C11 C12 . . 117.58(18)
O1 C11 C12 . . 117.00(17)
C14 C12 C13 2_655 . 119.24(17)
C14 C12 C11 2_655 . 119.38(16)
C13 C12 C11 . . 121.24(16)
C14 C13 C12 . . 118.80(17)
C14 C13 C15 . . 116.69(16)
C12 C13 C15 . . 124.36(16)
C13 C14 C12 . 2_655 121.95(17)
C13 C14 H14 . . 119.0
C12 C14 H14 2_655 . 119.0
O3 C15 O4 . . 121.58(18)
O3 C15 C13 . . 119.83(18)
O4 C15 C13 . . 118.08(17)

loop_
_geom_bond_atom_site_label_1
_geom_bond_atom_site_label_2
_geom_bond_site_symmetry_2
_geom_bond_distance
_geom_bond_publ_flag
Co O5 . 2.0495(16) ?
Co O4 1_655 2.0510(14) ?
Co O1 . 2.0520(14) ?
Co N2 . 2.0640(17) ?
Co N1 . 2.1590(17) ?
O1 C11 . 1.263(3) ?
O2 C11 . 1.238(3) ?
O3 C15 . 1.221(2) ?
O4 C15 . 1.275(2) ?
O4 Co 1_455 2.0510(14) ?
O5 H12 . 0.854(9) ?
O5 H13 . 0.855(10) ?
N1 C10 . 1.341(3) ?
N1 C6 . 1.348(3) ?
N2 C1 . 1.336(3) ?
N2 C5 . 1.346(3) ?
C1 C2 . 1.378(3) ?
C1 H1 . 0.9300 ?
C2 C3 . 1.375(3) ?
C2 H2 . 0.9300 ?
C3 C4 . 1.375(3) ?
C3 H3 . 0.9300 ?
C4 C5 . 1.388(3) ?
C4 H4 . 0.9300 ?
C5 C6 . 1.480(3) ?
C6 C7 . 1.392(3) ?
C7 C8 . 1.373(3) ?
C7 H7 . 0.9300 ?
C8 C9 . 1.375(4) ?
C8 H8 . 0.9300 ?
C9 C10 . 1.384(3) ?
C9 H9 . 0.9300 ?
C10 H10 . 0.9300 ?
C11 C12 . 1.506(3) ?
C12 C14 2_655 1.390(3) ?
C12 C13 . 1.402(3) ?
C13 C14 . 1.388(3) ?
C13 C15 . 1.514(2) ?
C14 C12 2_655 1.390(3) ?
C14 H14 . 0.9300 ?

loop_
_geom_hbond_atom_site_label_D
_geom_hbond_atom_site_label_H
_geom_hbond_atom_site_label_A
_geom_hbond_site_symmetry_A
_geom_hbond_distance_DH
_geom_hbond_distance_HA
_geom_hbond_distance_DA
_geom_hbond_angle_DHA
O5 H12 O4 2_665 0.854(9) 1.770(10) 2.623(2) 177(3)
O5 H13 O2 . 0.855(10) 2.010(17) 2.715(2) 139(2)
